data_7152257
loop_
_publ_author_name
'Formaggio, Fernando'
'Crisma, Marco'
'Ballano, Gema'
'Peggion, Cristina'
'Venanzi, Mariano'
'Toniolo, Claudio'

_publ_section_title
;
 Novel peptide foldameric motifs: a step forward in our understanding of
 the fully-extended conformation/3(10)-helix coexistence.
;
_journal_issue 12
_journal_name_full 'Organic &amp; biomolecular chemistry'
_journal_page_first 2413
_journal_page_last 2421
_journal_paper_doi 10.1039/c2ob06863j
_journal_volume 10
_journal_year 2012
_chemical_formula_sum 'C37 H39 N3 O6'
_chemical_formula_weight 621.71
_chemical_name_systematic
;
1-Pyreneacetyl-diethylglycyl-diethylglycinate
para-nitrobenzyl ester
;
_space_group_IT_number 14
_symmetry_cell_setting monoclinic
_symmetry_space_group_name_Hall '-P 2yn'
_symmetry_space_group_name_H-M 'P 1 21/n 1'
_atom_sites_solution_hydrogens geom
_atom_sites_solution_primary direct
_atom_sites_solution_secondary difmap
_audit_creation_method SHELXL-97
_cell_angle_alpha 90.00
_cell_angle_beta 93.4477(9)
_cell_angle_gamma 90.00
_cell_formula_units_Z 4
_cell_length_a 10.68181(10)
_cell_length_b 11.93226(15)
_cell_length_c 25.6913(3)
_cell_measurement_reflns_used 19918
_cell_measurement_temperature 295(2)
_cell_measurement_theta_max 71.31
_cell_measurement_theta_min 3.44
_cell_volume 3268.64(6)
_computing_cell_refinement
;
CrysAlisPro, Agilent Technologies,
Version 1.171.34.47 (release 21-12-2010 CrysAlis171 .NET)
(compiled Dec 21 2010,18:08:13)
;
_computing_data_collection
;
CrysAlisPro, Agilent Technologies,
Version 1.171.34.47 (release 21-12-2010 CrysAlis171 .NET)
(compiled Dec 21 2010,18:08:13)
;
_computing_data_reduction
;
CrysAlisPro, Agilent Technologies,
Version 1.171.34.47 (release 21-12-2010 CrysAlis171 .NET)
(compiled Dec 21 2010,18:08:13)
;
_computing_structure_refinement 'SHELXL-97 (Sheldrick, 2008)'
_computing_structure_solution 'SIR2002 (Burla et al., 2003)'
_diffrn_ambient_temperature 295(2)
_diffrn_detector_area_resol_mean 16.1274
_diffrn_measured_fraction_theta_full 0.991
_diffrn_measured_fraction_theta_max 0.991
_diffrn_measurement_device_type 'Xcalibur, Eos, Gemini'
_diffrn_measurement_method '\w scans'
_diffrn_radiation_monochromator graphite
_diffrn_radiation_source 'Enhance (Cu) X-ray Source'
_diffrn_radiation_type CuK\a
_diffrn_radiation_wavelength 1.54178
_diffrn_reflns_av_R_equivalents 0.0562
_diffrn_reflns_av_sigmaI/netI 0.0230
_diffrn_reflns_limit_h_max 13
_diffrn_reflns_limit_h_min -13
_diffrn_reflns_limit_k_max 11
_diffrn_reflns_limit_k_min -14
_diffrn_reflns_limit_l_max 31
_diffrn_reflns_limit_l_min -31
_diffrn_reflns_number 43609
_diffrn_reflns_theta_full 71.44
_diffrn_reflns_theta_max 71.44
_diffrn_reflns_theta_min 3.45
_exptl_absorpt_coefficient_mu 0.697
_exptl_absorpt_correction_T_max 1.00000
_exptl_absorpt_correction_T_min 0.04547
_exptl_absorpt_correction_type multi-scan
_exptl_absorpt_process_details
;
CrysAlisPro, Agilent Technologies,
Version 1.171.34.47 (release 21-12-2010 CrysAlis171 .NET)
(compiled Dec 21 2010,18:08:13)
Empirical absorption correction using spherical harmonics,
implemented in SCALE3 ABSPACK scaling algorithm.
;
_exptl_crystal_colour yellow
_exptl_crystal_density_diffrn 1.263
_exptl_crystal_density_method 'not measured'
_exptl_crystal_description block
_exptl_crystal_F_000 1320
_exptl_crystal_size_max 0.50
_exptl_crystal_size_mid 0.40
_exptl_crystal_size_min 0.25
_refine_diff_density_max 0.276
_refine_diff_density_min -0.247
_refine_diff_density_rms 0.042
_refine_ls_extinction_coef 0.0013(2)
_refine_ls_extinction_expression Fc^*^=kFc[1+0.001xFc^2^\l^3^/sin(2\q)]^-1/4^
_refine_ls_extinction_method SHELXL
_refine_ls_goodness_of_fit_ref 1.032
_refine_ls_hydrogen_treatment constr
_refine_ls_matrix_type full
_refine_ls_number_parameters 570
_refine_ls_number_reflns 6306
_refine_ls_number_restraints 188
_refine_ls_restrained_S_all 1.028
_refine_ls_R_factor_all 0.0591
_refine_ls_R_factor_gt 0.0539
_refine_ls_shift/su_max 0.010
_refine_ls_shift/su_mean 0.001
_refine_ls_structure_factor_coef Fsqd
_refine_ls_weighting_details 'calc w=1/[\s^2^(Fo^2^)+(0.1064P)^2^+0.4789P] where P=(Fo^2^+2Fc^2^)/3'
_refine_ls_weighting_scheme calc
_refine_ls_wR_factor_gt 0.1549
_refine_ls_wR_factor_ref 0.1621
_reflns_number_gt 5529
_reflns_number_total 6306
_reflns_threshold_expression >2sigma(I)
_cod_data_source_file c2ob06863j.txt
_cod_data_source_block mc187f
_cod_depositor_comments
;
The following automatic conversions were performed:

'_symmetry_cell_setting' value 'Monoclinic' changed to 'monoclinic'
according to /home/saulius/struct/CIF-dictionaries/cif_core.dic
dictionary named 'cif_core.dic' version 2.4.1 from 2010-06-29.

Automatic conversion script
Id: cif_fix_values 1715 2011-07-08 13:25:40Z adriana 
;
_cod_database_code 7152257

loop_
_symmetry_equiv_pos_as_xyz
'x, y, z'
'-x+1/2, y+1/2, -z+1/2'
'-x, -y, -z'
'x-1/2, -y-1/2, z-1/2'

loop_
_atom_site_label
_atom_site_type_symbol
_atom_site_fract_x
_atom_site_fract_y
_atom_site_fract_z
_atom_site_U_iso_or_equiv
_atom_site_adp_type
_atom_site_occupancy
_atom_site_symmetry_multiplicity
_atom_site_calc_flag
_atom_site_refinement_flags
_atom_site_disorder_assembly
_atom_site_disorder_group
C01 C 0.3912(8) 0.7573(5) 0.6305(3) 0.050(2) Uani 0.674(16) 1 d PDU A 1
C02 C 0.3974(7) 0.8733(7) 0.6341(3) 0.0618(18) Uani 0.674(16) 1 d PDU A 1
H02 H 0.4471 0.9048 0.6612 0.074 Uiso 0.674(16) 1 calc PR A 1
C03 C 0.3340(7) 0.9443(6) 0.5994(3) 0.062(2) Uani 0.674(16) 1 d PDU A 1
H03 H 0.3417 1.0214 0.6038 0.075 Uiso 0.674(16) 1 calc PR A 1
C04 C 0.2581(8) 0.9019(6) 0.5577(3) 0.0565(16) Uani 0.674(16) 1 d PDU A 1
C05 C 0.2496(9) 0.7841(7) 0.5528(3) 0.0502(15) Uani 0.674(16) 1 d PDU A 1
C06 C 0.3159(12) 0.7121(8) 0.5894(4) 0.0411(14) Uani 0.674(16) 1 d PDU A 1
C07 C 0.3027(9) 0.5959(7) 0.5805(3) 0.0449(11) Uani 0.674(16) 1 d PDU A 1
H07 H 0.3459 0.5466 0.6031 0.054 Uiso 0.674(16) 1 calc PR A 1
C08 C 0.2291(9) 0.5528(6) 0.5401(3) 0.0568(13) Uani 0.674(16) 1 d PDU A 1
H08 H 0.2220 0.4755 0.5364 0.068 Uiso 0.674(16) 1 calc PR A 1
C09 C 0.1631(11) 0.6241(6) 0.5036(4) 0.0609(15) Uani 0.674(16) 1 d PDU A 1
C10 C 0.0862(8) 0.5816(6) 0.4617(3) 0.0878(17) Uani 0.674(16) 1 d PDU A 1
H10 H 0.0774 0.5045 0.4575 0.105 Uiso 0.674(16) 1 calc PR A 1
C11 C 0.0235(7) 0.6534(7) 0.4267(2) 0.0946(19) Uani 0.674(16) 1 d PDU A 1
H11 H -0.0272 0.6247 0.3992 0.114 Uiso 0.674(16) 1 calc PR A 1
C12 C 0.0366(9) 0.7681(7) 0.4330(3) 0.086(2) Uani 0.674(16) 1 d PDU A 1
H12 H -0.0045 0.8160 0.4091 0.103 Uiso 0.674(16) 1 calc PR A 1
C13 C 0.1098(6) 0.8131(5) 0.4743(3) 0.0715(16) Uani 0.674(16) 1 d PDU A 1
C14 C 0.1737(7) 0.7415(6) 0.5102(3) 0.0542(16) Uani 0.674(16) 1 d PDU A 1
C15 C 0.1951(7) 0.9764(5) 0.5211(3) 0.0674(17) Uani 0.674(16) 1 d PDU A 1
H15 H 0.2022 1.0536 0.5250 0.081 Uiso 0.674(16) 1 calc PR A 1
C16 C 0.1236(7) 0.9305(6) 0.4800(3) 0.0736(16) Uani 0.674(16) 1 d PDU A 1
H16 H 0.0836 0.9778 0.4555 0.088 Uiso 0.674(16) 1 calc PR A 1
C17 C 0.4607(7) 0.6834(7) 0.6693(3) 0.061(2) Uani 0.674(16) 1 d PDU A 1
H17A H 0.5043 0.7308 0.6951 0.073 Uiso 0.674(16) 1 calc PR A 1
H17B H 0.5239 0.6427 0.6513 0.073 Uiso 0.674(16) 1 calc PR A 1
C01' C 0.4019(14) 0.7606(10) 0.6358(6) 0.044(4) Uani 0.326(16) 1 d PDU A 2
C02' C 0.4231(12) 0.8739(9) 0.6469(5) 0.042(2) Uani 0.326(16) 1 d PD A 2
H02' H 0.4755 0.8946 0.6755 0.051 Uiso 0.326(16) 1 calc PR A 2
C03' C 0.3662(14) 0.9549(12) 0.6155(6) 0.056(3) Uani 0.326(16) 1 d PD A 2
H03' H 0.3808 1.0303 0.6228 0.067 Uiso 0.326(16) 1 calc PR A 2
C04' C 0.2867(12) 0.9244(10) 0.5728(6) 0.045(3) Uani 0.326(16) 1 d PD A 2
C05' C 0.2633(17) 0.8128(13) 0.5608(7) 0.046(3) Uani 0.326(16) 1 d PD A 2
C06' C 0.323(3) 0.7308(17) 0.5927(9) 0.052(5) Uani 0.326(16) 1 d PD A 2
C07' C 0.301(2) 0.6181(19) 0.5791(9) 0.083(7) Uani 0.326(16) 1 d PD A 2
H07' H 0.3398 0.5623 0.5996 0.099 Uiso 0.326(16) 1 calc PR A 2
C08' C 0.224(2) 0.5872(17) 0.5368(8) 0.084(6) Uani 0.326(16) 1 d PD A 2
H08' H 0.2128 0.5118 0.5285 0.101 Uiso 0.326(16) 1 calc PR A 2
C09' C 0.1626(15) 0.6696(19) 0.5061(6) 0.071(6) Uani 0.326(16) 1 d PD A 2
C10' C 0.0880(12) 0.635(3) 0.4624(5) 0.125(9) Uani 0.326(16) 1 d PD A 2
H10' H 0.0781 0.5598 0.4541 0.150 Uiso 0.326(16) 1 calc PR A 2
C11' C 0.029(2) 0.718(3) 0.4319(9) 0.148(12) Uani 0.326(16) 1 d PD A 2
H11' H -0.0266 0.6978 0.4043 0.178 Uiso 0.326(16) 1 calc PR A 2
C12' C 0.0544(15) 0.829(3) 0.4425(7) 0.140(10) Uani 0.326(16) 1 d PD A 2
H12' H 0.0187 0.8836 0.4202 0.168 Uiso 0.326(16) 1 calc PR A 2
C13' C 0.1302(12) 0.864(2) 0.4850(6) 0.091(7) Uani 0.326(16) 1 d PD A 2
C14' C 0.1846(18) 0.7821(17) 0.5177(7) 0.071(5) Uani 0.326(16) 1 d PD A 2
C15' C 0.2324(13) 1.0086(16) 0.5408(7) 0.090(5) Uani 0.326(16) 1 d PD A 2
H15' H 0.2469 1.0841 0.5480 0.108 Uiso 0.326(16) 1 calc PR A 2
C16' C 0.1568(14) 0.975(2) 0.4982(7) 0.087(6) Uani 0.326(16) 1 d PDU A 2
H16' H 0.1208 1.0311 0.4769 0.105 Uiso 0.326(16) 1 calc PR A 2
C17' C 0.4738(12) 0.6761(12) 0.6691(5) 0.040(3) Uani 0.326(16) 1 d PDU A 2
H17C H 0.5288 0.7148 0.6946 0.048 Uiso 0.326(16) 1 calc PR A 2
H17D H 0.5254 0.6309 0.6475 0.048 Uiso 0.326(16) 1 calc PR A 2
C0 C 0.38326(12) 0.59912(13) 0.69759(6) 0.0442(3) Uani 1 1 d D . .
O0 O 0.27561(9) 0.62231(10) 0.70767(5) 0.0529(3) Uani 1 1 d . A .
N1 N 0.43994(10) 0.50191(11) 0.70970(5) 0.0457(3) Uani 1 1 d . A .
H1 H 0.5141 0.4931 0.6990 0.055 Uiso 1 1 calc R . .
C1A C 0.38975(12) 0.40871(12) 0.73919(6) 0.0427(3) Uani 1 1 d . . .
C1B1 C 0.34739(15) 0.44743(15) 0.79252(7) 0.0537(4) Uani 1 1 d . A .
H1B1 H 0.2744 0.4952 0.7869 0.064 Uiso 1 1 calc R . .
H1B2 H 0.3221 0.3822 0.8118 0.064 Uiso 1 1 calc R . .
C1G1 C 0.4461(2) 0.5102(2) 0.82536(9) 0.0856(7) Uani 1 1 d . . .
H1G1 H 0.5221 0.4671 0.8281 0.128 Uiso 1 1 calc R A .
H1G2 H 0.4170 0.5225 0.8595 0.128 Uiso 1 1 calc R . .
H1G3 H 0.4620 0.5811 0.8094 0.128 Uiso 1 1 calc R . .
C1B2 C 0.27913(13) 0.35181(14) 0.70812(7) 0.0523(4) Uani 1 1 d . A .
H1B3 H 0.2435 0.2955 0.7301 0.063 Uiso 1 1 calc R . .
H1B4 H 0.2148 0.4076 0.7001 0.063 Uiso 1 1 calc R . .
C1G2 C 0.31276(19) 0.29656(18) 0.65762(8) 0.0710(5) Uani 1 1 d . . .
H1G4 H 0.3474 0.3515 0.6353 0.106 Uiso 1 1 calc R A .
H1G5 H 0.2388 0.2646 0.6405 0.106 Uiso 1 1 calc R . .
H1G6 H 0.3734 0.2385 0.6651 0.106 Uiso 1 1 calc R . .
C1 C 0.50214(12) 0.32854(12) 0.74854(6) 0.0424(3) Uani 1 1 d . A .
O1 O 0.60847(9) 0.35838(10) 0.73935(5) 0.0572(3) Uani 1 1 d . . .
N2 N 0.47784(10) 0.22725(10) 0.76744(5) 0.0421(3) Uani 1 1 d . . .
H2 H 0.4012 0.2082 0.7711 0.050 Uiso 1 1 calc R A .
C2A C 0.57834(12) 0.14735(13) 0.78225(6) 0.0455(3) Uani 1 1 d . A .
C2B1 C 0.51712(14) 0.03078(14) 0.78269(7) 0.0545(4) Uani 1 1 d . . .
H2B1 H 0.4558 0.0304 0.8091 0.065 Uiso 1 1 calc R A .
H2B2 H 0.4722 0.0188 0.7492 0.065 Uiso 1 1 calc R . .
C2G1 C 0.6059(2) -0.06671(19) 0.79312(12) 0.0863(7) Uani 1 1 d . A .
H2G1 H 0.6660 -0.0688 0.7668 0.129 Uiso 1 1 calc R . .
H2G2 H 0.5591 -0.1355 0.7924 0.129 Uiso 1 1 calc R . .
H2G3 H 0.6489 -0.0577 0.8268 0.129 Uiso 1 1 calc R . .
C2B2 C 0.64304(15) 0.18077(19) 0.83512(7) 0.0617(4) Uani 1 1 d . . .
H2B3 H 0.7062 0.1250 0.8450 0.074 Uiso 1 1 calc R A .
H2B4 H 0.6856 0.2518 0.8311 0.074 Uiso 1 1 calc R . .
C2G2 C 0.5543(2) 0.1918(3) 0.87894(8) 0.0853(7) Uani 1 1 d . A .
H2G4 H 0.4921 0.2476 0.8699 0.128 Uiso 1 1 calc R . .
H2G5 H 0.6009 0.2135 0.9105 0.128 Uiso 1 1 calc R . .
H2G6 H 0.5139 0.1211 0.8842 0.128 Uiso 1 1 calc R . .
C2 C 0.67612(13) 0.14735(13) 0.74076(6) 0.0477(3) Uani 1 1 d . . .
O2 O 0.78746(9) 0.14328(12) 0.75013(5) 0.0631(3) Uani 1 1 d . A .
OT1 O 0.62194(9) 0.14420(10) 0.69221(4) 0.0526(3) Uani 1 1 d . A .
CT1 C 0.70757(16) 0.1583(2) 0.65091(7) 0.0655(5) Uani 1 1 d . . .
HT1A H 0.7504 0.0884 0.6446 0.079 Uiso 1 1 calc R A .
HT1B H 0.7699 0.2149 0.6606 0.079 Uiso 1 1 calc R . .
CT2 C 0.63023(14) 0.19408(16) 0.60286(7) 0.0545(4) Uani 1 1 d . A .
CT3 C 0.57853(16) 0.11429(15) 0.56890(7) 0.0577(4) Uani 1 1 d . . .
HT3 H 0.5944 0.0387 0.5752 0.069 Uiso 1 1 calc R A .
CT4 C 0.50376(18) 0.14589(15) 0.52586(7) 0.0598(4) Uani 1 1 d . A .
HT4 H 0.4678 0.0922 0.5034 0.072 Uiso 1 1 calc R . .
CT5 C 0.48333(15) 0.25719(15) 0.51671(7) 0.0549(4) Uani 1 1 d . . .
CT6 C 0.5363(2) 0.33901(16) 0.54840(9) 0.0673(5) Uani 1 1 d . A .
HT6 H 0.5233 0.4145 0.5408 0.081 Uiso 1 1 calc R . .
CT7 C 0.60947(19) 0.30610(17) 0.59196(8) 0.0674(5) Uani 1 1 d . . .
HT7 H 0.6452 0.3602 0.6143 0.081 Uiso 1 1 calc R A .
NT1 N 0.40319(16) 0.28961(16) 0.47041(7) 0.0711(4) Uani 1 1 d . A .
OT2 O 0.3931(2) 0.38772(17) 0.45902(9) 0.1027(6) Uani 1 1 d . . .
OT3 O 0.3520(2) 0.21484(19) 0.44445(8) 0.1059(6) Uani 1 1 d . . .

loop_
_atom_site_aniso_label
_atom_site_aniso_U_11
_atom_site_aniso_U_22
_atom_site_aniso_U_33
_atom_site_aniso_U_23
_atom_site_aniso_U_13
_atom_site_aniso_U_12
C01 0.040(3) 0.047(3) 0.063(4) 0.011(2) 0.014(2) -0.009(2)
C02 0.054(3) 0.068(3) 0.064(3) -0.007(2) 0.014(2) -0.0168(19)
C03 0.060(4) 0.046(2) 0.083(5) 0.002(3) 0.027(3) -0.003(2)
C04 0.044(3) 0.059(3) 0.068(4) 0.007(2) 0.022(2) 0.006(2)
C05 0.040(2) 0.050(3) 0.063(3) 0.009(2) 0.024(2) 0.005(2)
C06 0.035(2) 0.038(3) 0.050(2) 0.0084(19) 0.0108(16) 0.002(2)
C07 0.049(2) 0.0382(18) 0.048(2) 0.0011(14) 0.0049(16) 0.0018(13)
C08 0.062(2) 0.051(3) 0.058(2) 0.0000(18) 0.0023(15) -0.002(2)
C09 0.054(2) 0.075(4) 0.054(2) 0.002(3) 0.0061(17) 0.004(3)
C10 0.085(4) 0.112(4) 0.065(3) -0.003(2) -0.006(2) -0.013(3)
C11 0.077(3) 0.149(5) 0.055(2) -0.002(3) -0.0147(19) -0.007(3)
C12 0.056(3) 0.143(6) 0.057(4) 0.023(5) -0.009(3) 0.010(4)
C13 0.048(2) 0.098(4) 0.070(3) 0.024(3) 0.0190(19) 0.016(2)
C14 0.041(2) 0.069(4) 0.055(3) 0.014(3) 0.0147(17) 0.012(3)
C15 0.053(4) 0.068(2) 0.084(5) 0.028(3) 0.021(3) 0.024(2)
C16 0.051(3) 0.096(4) 0.075(4) 0.036(3) 0.016(3) 0.030(2)
C17 0.034(2) 0.069(4) 0.081(4) -0.007(3) 0.004(2) -0.005(2)
C01' 0.032(5) 0.053(7) 0.049(5) -0.010(4) 0.009(4) 0.004(4)
C02' 0.043(4) 0.037(3) 0.048(4) -0.001(3) 0.014(3) -0.011(3)
C03' 0.065(7) 0.030(3) 0.077(7) 0.010(5) 0.038(5) 0.002(4)
C04' 0.036(6) 0.042(6) 0.059(8) 0.020(6) 0.018(4) 0.012(5)
C05' 0.036(4) 0.050(8) 0.052(5) 0.015(5) 0.013(3) 0.013(5)
C06' 0.040(6) 0.045(6) 0.073(8) 0.003(5) 0.018(5) 0.001(5)
C07' 0.058(7) 0.111(19) 0.078(8) 0.024(9) 0.001(5) 0.011(10)
C08' 0.078(9) 0.082(11) 0.096(10) -0.018(9) 0.026(8) -0.024(9)
C09' 0.043(4) 0.122(18) 0.047(4) 0.001(12) 0.000(3) 0.013(14)
C10' 0.043(5) 0.27(3) 0.066(6) -0.028(11) -0.005(4) -0.021(9)
C11' 0.069(8) 0.28(3) 0.098(12) -0.087(18) 0.000(7) -0.035(18)
C12' 0.053(7) 0.30(3) 0.063(7) 0.039(15) 0.001(5) 0.053(13)
C13' 0.053(6) 0.139(17) 0.083(8) 0.071(11) 0.023(5) 0.049(9)
C14' 0.038(4) 0.121(13) 0.054(5) 0.018(8) 0.014(4) 0.018(8)
C15' 0.054(6) 0.117(9) 0.101(9) 0.058(8) 0.035(5) 0.028(6)
C16' 0.050(7) 0.137(13) 0.076(9) 0.058(9) 0.015(6) 0.040(7)
C17' 0.026(4) 0.053(5) 0.042(4) 0.027(4) 0.002(3) -0.008(3)
C0 0.0323(6) 0.0523(8) 0.0481(7) -0.0008(6) 0.0031(5) -0.0034(6)
O0 0.0349(5) 0.0538(6) 0.0709(7) 0.0062(5) 0.0110(5) 0.0043(4)
N1 0.0287(5) 0.0526(7) 0.0567(7) 0.0030(5) 0.0109(5) 0.0003(5)
C1A 0.0278(6) 0.0478(7) 0.0531(7) 0.0001(6) 0.0081(5) -0.0003(5)
C1B1 0.0468(8) 0.0568(9) 0.0593(9) -0.0008(7) 0.0191(7) 0.0004(6)
C1G1 0.0926(16) 0.1005(17) 0.0651(12) -0.0250(11) 0.0160(11) -0.0236(13)
C1B2 0.0279(6) 0.0527(8) 0.0755(10) 0.0019(7) -0.0031(6) 0.0022(5)
C1G2 0.0608(11) 0.0736(12) 0.0758(12) -0.0138(9) -0.0182(9) 0.0039(9)
C1 0.0263(6) 0.0514(8) 0.0495(7) -0.0028(6) 0.0030(5) -0.0011(5)
O1 0.0261(5) 0.0589(7) 0.0873(8) 0.0075(6) 0.0087(5) -0.0037(4)
N2 0.0221(5) 0.0510(6) 0.0530(6) 0.0029(5) 0.0017(4) -0.0011(4)
C2A 0.0242(6) 0.0584(8) 0.0535(8) 0.0039(6) -0.0018(5) 0.0021(5)
C2B1 0.0338(7) 0.0560(9) 0.0740(10) 0.0095(7) 0.0050(6) 0.0040(6)
C2G1 0.0550(11) 0.0668(12) 0.138(2) 0.0206(13) 0.0102(12) 0.0180(9)
C2B2 0.0384(8) 0.0900(13) 0.0555(9) 0.0034(8) -0.0070(6) 0.0015(8)
C2G2 0.0657(12) 0.135(2) 0.0545(10) 0.0024(12) 0.0002(9) 0.0014(13)
C2 0.0275(6) 0.0559(8) 0.0594(8) 0.0002(6) 0.0000(6) 0.0020(5)
O2 0.0243(5) 0.0924(9) 0.0724(7) 0.0012(6) 0.0007(5) 0.0058(5)
OT1 0.0300(5) 0.0735(7) 0.0544(6) -0.0038(5) 0.0027(4) -0.0010(4)
CT1 0.0381(8) 0.0968(14) 0.0627(10) -0.0081(9) 0.0114(7) 0.0031(8)
CT2 0.0388(7) 0.0703(10) 0.0559(8) -0.0069(7) 0.0159(6) -0.0029(7)
CT3 0.0544(9) 0.0532(9) 0.0660(10) 0.0004(7) 0.0086(7) -0.0012(7)
CT4 0.0607(10) 0.0547(9) 0.0640(10) -0.0075(7) 0.0036(8) -0.0042(7)
CT5 0.0483(8) 0.0598(9) 0.0581(9) 0.0010(7) 0.0167(7) 0.0024(7)
CT6 0.0709(12) 0.0514(9) 0.0811(12) -0.0027(8) 0.0161(9) 0.0009(8)
CT7 0.0668(11) 0.0620(10) 0.0741(11) -0.0176(9) 0.0096(9) -0.0076(8)
NT1 0.0624(9) 0.0800(11) 0.0717(10) 0.0098(9) 0.0105(7) 0.0090(8)
OT2 0.1151(14) 0.0835(12) 0.1083(14) 0.0230(10) -0.0037(11) 0.0243(10)
OT3 0.1093(14) 0.1084(14) 0.0955(13) 0.0017(11) -0.0312(11) -0.0023(11)

loop_
_atom_type_symbol
_atom_type_description
_atom_type_scat_dispersion_real
_atom_type_scat_dispersion_imag
_atom_type_scat_source
C C 0.0181 0.0091 'International Tables Vol C Tables 4.2.6.8 and 6.1.1.4'
H H 0.0000 0.0000 'International Tables Vol C Tables 4.2.6.8 and 6.1.1.4'
N N 0.0311 0.0180 'International Tables Vol C Tables 4.2.6.8 and 6.1.1.4'
O O 0.0492 0.0322 'International Tables Vol C Tables 4.2.6.8 and 6.1.1.4'

loop_
_geom_angle_atom_site_label_1
_geom_angle_atom_site_label_2
_geom_angle_atom_site_label_3
_geom_angle
C02 C01 C06 117.2(7)
C02 C01 C17 121.7(8)
C06 C01 C17 121.1(6)
C03 C02 C01 123.4(6)
C02 C03 C04 120.8(6)
C03 C04 C05 117.3(6)
C03 C04 C15 120.4(6)
C05 C04 C15 122.2(6)
C14 C05 C04 117.1(6)
C14 C05 C06 122.0(6)
C04 C05 C06 120.8(7)
C01 C06 C07 123.3(6)
C01 C06 C05 120.4(8)
C07 C06 C05 116.3(8)
C08 C07 C06 122.7(8)
C07 C08 C09 121.1(7)
C10 C09 C14 119.2(6)
C10 C09 C08 122.1(6)
C14 C09 C08 118.7(6)
C11 C10 C09 120.7(6)
C10 C11 C12 119.6(6)
C13 C12 C11 121.4(6)
C12 C13 C14 119.7(5)
C12 C13 C16 120.9(5)
C14 C13 C16 119.4(5)
C13 C14 C09 119.4(6)
C13 C14 C05 121.5(6)
C09 C14 C05 119.1(6)
C16 C15 C04 118.3(4)
C15 C16 C13 121.5(5)
C01 C17 C0 116.6(5)
C06' C01' C02' 119.4(14)
C06' C01' C17' 123.0(12)
C02' C01' C17' 117.5(13)
C03' C02' C01' 119.9(11)
C02' C03' C04' 120.3(11)
C05' C04' C03' 121.3(10)
C05' C04' C15' 119.7(11)
C03' C04' C15' 119.0(10)
C04' C05' C14' 121.3(11)
C04' C05' C06' 118.0(13)
C14' C05' C06' 120.6(12)
C01' C06' C05' 121.1(16)
C01' C06' C07' 121.7(15)
C05' C06' C07' 117.2(17)
C08' C07' C06' 122(2)
C07' C08' C09' 119.7(17)
C08' C09' C14' 119.4(11)
C08' C09' C10' 118.1(16)
C14' C09' C10' 122.3(14)
C11' C10' C09' 117.6(18)
C10' C11' C12' 120(2)
C13' C12' C11' 122(2)
C12' C13' C14' 118.2(15)
C12' C13' C16' 125.1(12)
C14' C13' C16' 116.7(11)
C09' C14' C13' 119.3(13)
C09' C14' C05' 120.5(10)
C13' C14' C05' 120.2(11)
C16' C15' C04' 117.5(12)
C15' C16' C13' 124.6(11)
C01' C17' C0 110.8(10)
O0 C0 N1 124.37(14)
O0 C0 C17 119.9(4)
N1 C0 C17 115.8(4)
O0 C0 C17' 125.9(6)
N1 C0 C17' 109.7(6)
C17 C0 C17' 6.0(9)
C0 N1 C1A 127.18(11)
N1 C1A C1B1 111.63(12)
N1 C1A C1B2 111.04(12)
C1B1 C1A C1B2 109.61(12)
N1 C1A C1 104.22(10)
C1B1 C1A C1 108.37(12)
C1B2 C1A C1 111.87(12)
C1G1 C1B1 C1A 114.45(14)
C1G2 C1B2 C1A 114.85(13)
O1 C1 N2 122.40(13)
O1 C1 C1A 120.73(13)
N2 C1 C1A 116.87(11)
C1 N2 C2A 121.82(11)
N2 C2A C2B1 106.54(11)
N2 C2A C2B2 110.05(13)
C2B1 C2A C2B2 113.37(14)
N2 C2A C2 109.70(12)
C2B1 C2A C2 108.20(13)
C2B2 C2A C2 108.93(12)
C2G1 C2B1 C2A 115.73(14)
C2G2 C2B2 C2A 114.15(14)
O2 C2 OT1 123.47(15)
O2 C2 C2A 124.58(15)
OT1 C2 C2A 111.79(11)
C2 OT1 CT1 114.84(12)
OT1 CT1 CT2 107.06(13)
CT7 CT2 CT3 119.02(18)
CT7 CT2 CT1 120.95(17)
CT3 CT2 CT1 120.04(18)
CT4 CT3 CT2 120.54(17)
CT5 CT4 CT3 118.94(17)
CT4 CT5 CT6 122.34(18)
CT4 CT5 NT1 118.26(17)
CT6 CT5 NT1 119.39(17)
CT5 CT6 CT7 118.11(18)
CT6 CT7 CT2 121.00(18)
OT2 NT1 OT3 122.9(2)
OT2 NT1 CT5 119.2(2)
OT3 NT1 CT5 117.87(18)

loop_
_geom_bond_atom_site_label_1
_geom_bond_atom_site_label_2
_geom_bond_distance
C01 C02 1.389(6)
C01 C06 1.398(7)
C01 C17 1.494(6)
C02 C03 1.377(6)
C03 C04 1.398(5)
C04 C05 1.414(6)
C04 C15 1.432(7)
C05 C14 1.417(7)
C05 C06 1.428(6)
C06 C07 1.412(7)
C07 C08 1.364(5)
C08 C09 1.422(7)
C09 C10 1.408(7)
C09 C14 1.414(6)
C10 C11 1.385(7)
C11 C12 1.385(8)
C12 C13 1.386(7)
C13 C14 1.405(7)
C13 C16 1.416(7)
C15 C16 1.379(6)
C17 C0 1.516(6)
C01' C06' 1.396(9)
C01' C02' 1.398(9)
C01' C17' 1.504(9)
C02' C03' 1.377(9)
C03' C04' 1.394(8)
C04' C05' 1.386(9)
C04' C15' 1.402(9)
C05' C14' 1.399(9)
C05' C06' 1.405(9)
C06' C07' 1.406(10)
C07' C08' 1.374(10)
C08' C09' 1.398(9)
C09' C14' 1.391(9)
C09' C10' 1.399(9)
C10' C11' 1.382(10)
C11' C12' 1.386(10)
C12' C13' 1.382(9)
C13' C14' 1.391(9)
C13' C16' 1.399(9)
C15' C16' 1.378(9)
C17' C0 1.549(7)
C0 O0 1.2254(17)
C0 N1 1.336(2)
N1 C1A 1.4653(18)
C1A C1B1 1.539(2)
C1A C1B2 1.543(2)
C1A C1 1.5425(19)
C1B1 C1G1 1.509(3)
C1B2 C1G2 1.518(3)
C1 O1 1.2267(17)
C1 N2 1.3339(19)
N2 C2A 1.4687(17)
C2A C2B1 1.537(2)
C2A C2B2 1.539(2)
C2A C2 1.537(2)
C2B1 C2G1 1.515(2)
C2B2 C2G2 1.520(3)
C2 O2 1.2001(18)
C2 OT1 1.3435(19)
OT1 CT1 1.452(2)
CT1 CT2 1.505(3)
CT2 CT7 1.381(3)
CT2 CT3 1.384(3)
CT3 CT4 1.377(3)
CT4 CT5 1.364(3)
CT5 CT6 1.371(3)
CT5 NT1 1.475(3)
CT6 CT7 1.383(3)
NT1 OT2 1.210(3)
NT1 OT3 1.223(3)

loop_
_geom_hbond_atom_site_label_D
_geom_hbond_atom_site_label_H
_geom_hbond_atom_site_label_A
_geom_hbond_distance_DH
_geom_hbond_distance_HA
_geom_hbond_distance_DA
_geom_hbond_angle_DHA
_geom_hbond_site_symmetry_A
N1 H1 O1 0.86 2.13 2.5669(17) 110.8 .
N2 H2 O0 0.86 2.25 3.0845(15) 165.3 2_546

loop_
_geom_torsion_atom_site_label_1
_geom_torsion_atom_site_label_2
_geom_torsion_atom_site_label_3
_geom_torsion_atom_site_label_4
_geom_torsion
_geom_torsion_publ_flag
C06 C01 C02 C03 -0.1(7) ?
C17 C01 C02 C03 -179.4(6) ?
C01 C02 C03 C04 -0.1(6) ?
C02 C03 C04 C05 0.0(11) ?
C02 C03 C04 C15 -178.3(5) ?
C03 C04 C05 C14 -179.3(7) ?
C15 C04 C05 C14 -1.0(14) ?
C03 C04 C05 C06 0.3(14) ?
C15 C04 C05 C06 178.6(9) ?
C02 C01 C06 C07 178.8(9) ?
C17 C01 C06 C07 -1.9(16) ?
C02 C01 C06 C05 0.4(14) ?
C17 C01 C06 C05 179.7(9) ?
C14 C05 C06 C01 179.1(10) ?
C04 C05 C06 C01 -0.5(17) ?
C14 C05 C06 C07 0.6(16) ?
C04 C05 C06 C07 -179.0(10) ?
C01 C06 C07 C08 -179.8(10) ?
C05 C06 C07 C08 -1.3(16) ?
C06 C07 C08 C09 1.5(17) ?
C07 C08 C09 C10 -179.7(10) ?
C07 C08 C09 C14 -0.8(18) ?
C14 C09 C10 C11 1.3(16) ?
C08 C09 C10 C11 -179.8(10) ?
C09 C10 C11 C12 0.0(14) ?
C10 C11 C12 C13 -1.1(15) ?
C11 C12 C13 C14 0.9(14) ?
C11 C12 C13 C16 179.3(8) ?
C12 C13 C14 C09 0.4(12) ?
C16 C13 C14 C09 -178.0(8) ?
C12 C13 C14 C05 179.9(9) ?
C16 C13 C14 C05 1.4(12) ?
C10 C09 C14 C13 -1.5(15) ?
C08 C09 C14 C13 179.6(10) ?
C10 C09 C14 C05 179.0(10) ?
C08 C09 C14 C05 0.1(16) ?
C04 C05 C14 C13 0.2(14) ?
C06 C05 C14 C13 -179.5(9) ?
C04 C05 C14 C09 179.6(9) ?
C06 C05 C14 C09 0.0(15) ?
C03 C04 C15 C16 178.5(6) ?
C05 C04 C15 C16 0.3(11) ?
C04 C15 C16 C13 1.4(9) ?
C12 C13 C16 C15 179.4(7) ?
C14 C13 C16 C15 -2.2(10) ?
C02 C01 C17 C0 123.5(6) y
C06 C01 C17 C0 -55.8(12) y
C06' C01' C02' C03' 0.0(16) ?
C17' C01' C02' C03' 175.7(11) ?
C01' C02' C03' C04' 0.5(8) ?
C02' C03' C04' C05' -0.2(18) ?
C02' C03' C04' C15' -178.5(9) ?
C03' C04' C05' C14' -179.4(16) ?
C15' C04' C05' C14' -1(3) ?
C03' C04' C05' C06' -1(3) ?
C15' C04' C05' C06' 177.8(19) ?
C02' C01' C06' C05' -1(3) ?
C17' C01' C06' C05' -176(2) ?
C02' C01' C06' C07' 179(2) ?
C17' C01' C06' C07' 3(4) ?
C04' C05' C06' C01' 1(4) ?
C14' C05' C06' C01' 180(2) ?
C04' C05' C06' C07' -178(2) ?
C14' C05' C06' C07' 1(4) ?
C01' C06' C07' C08' -180(2) ?
C05' C06' C07' C08' 0(4) ?
C06' C07' C08' C09' -1(4) ?
C07' C08' C09' C14' 3(3) ?
C07' C08' C09' C10' 178.1(19) ?
C08' C09' C10' C11' -179(2) ?
C14' C09' C10' C11' -4(3) ?
C09' C10' C11' C12' 6(3) ?
C10' C11' C12' C13' -4(4) ?
C11' C12' C13' C14' 1(3) ?
C11' C12' C13' C16' -178.7(19) ?
C08' C09' C14' C13' 176(2) ?
C10' C09' C14' C13' 0(3) ?
C08' C09' C14' C05' -3(3) ?
C10' C09' C14' C05' -177.8(19) ?
C12' C13' C14' C09' 1(2) ?
C16' C13' C14' C09' -179.3(14) ?
C12' C13' C14' C05' 179.2(18) ?
C16' C13' C14' C05' -1(3) ?
C04' C05' C14' C09' 179.7(17) ?
C06' C05' C14' C09' 1(3) ?
C04' C05' C14' C13' 2(3) ?
C06' C05' C14' C13' -177(2) ?
C05' C04' C15' C16' 0(2) ?
C03' C04' C15' C16' 178.5(12) ?
C04' C15' C16' C13' 0(2) ?
C12' C13' C16' C15' 179.9(14) ?
C14' C13' C16' C15' 0(2) ?
C06' C01' C17' C0 -65(2) y
C02' C01' C17' C0 119.7(10) y
C01 C17 C0 O0 -33.0(9) ?
C01 C17 C0 N1 146.7(6) y
C01 C17 C0 C17' 148(9) ?
C01' C17' C0 O0 -23.9(14) ?
C01' C17' C0 N1 155.9(10) y
C01' C17' C0 C17 -22(7) ?
O0 C0 N1 C1A -3.8(2) ?
C17 C0 N1 C1A 176.6(4) y
C17' C0 N1 C1A 176.4(6) y
C0 N1 C1A C1B1 -54.57(19) ?
C0 N1 C1A C1B2 68.07(19) ?
C0 N1 C1A C1 -171.32(14) y
N1 C1A C1B1 C1G1 -53.3(2) y
C1B2 C1A C1B1 C1G1 -176.79(17) ?
C1 C1A C1B1 C1G1 60.9(2) ?
N1 C1A C1B2 C1G2 63.65(18) y
C1B1 C1A C1B2 C1G2 -172.55(15) ?
C1 C1A C1B2 C1G2 -52.33(19) ?
N1 C1A C1 O1 11.28(18) ?
C1B1 C1A C1 O1 -107.72(16) ?
C1B2 C1A C1 O1 131.34(15) ?
N1 C1A C1 N2 -169.49(12) ?
C1B1 C1A C1 N2 71.51(16) ?
C1B2 C1A C1 N2 -49.43(18) ?
O1 C1 N2 C2A 4.7(2) ?
C1A C1 N2 C2A -174.55(12) y
C1 N2 C2A C2B1 -159.84(14) ?
C1 N2 C2A C2B2 76.88(17) ?
C1 N2 C2A C2 -42.95(18) y
N2 C2A C2B1 C2G1 175.58(17) y
C2B2 C2A C2B1 C2G1 -63.2(2) ?
C2 C2A C2B1 C2G1 57.7(2) ?
N2 C2A C2B2 C2G2 55.7(2) y
C2B1 C2A C2B2 C2G2 -63.5(2) ?
C2 C2A C2B2 C2G2 176.01(19) ?
N2 C2A C2 O2 139.23(16) ?
C2B1 C2A C2 O2 -104.93(18) ?
C2B2 C2A C2 O2 18.7(2) ?
N2 C2A C2 OT1 -45.31(17) y
C2B1 C2A C2 OT1 70.53(16) ?
C2B2 C2A C2 OT1 -165.82(14) ?
O2 C2 OT1 CT1 -11.9(2) ?
C2A C2 OT1 CT1 172.55(15) y
C2 OT1 CT1 CT2 -159.89(15) y
OT1 CT1 CT2 CT7 90.6(2) y
OT1 CT1 CT2 CT3 -89.24(19) y
CT7 CT2 CT3 CT4 -2.3(3) ?
CT1 CT2 CT3 CT4 177.57(15) ?
CT2 CT3 CT4 CT5 1.2(3) ?
CT3 CT4 CT5 CT6 1.1(3) ?
CT3 CT4 CT5 NT1 179.92(15) ?
CT4 CT5 CT6 CT7 -2.1(3) ?
NT1 CT5 CT6 CT7 179.05(16) ?
CT5 CT6 CT7 CT2 0.9(3) ?
CT3 CT2 CT7 CT6 1.2(3) ?
CT1 CT2 CT7 CT6 -178.64(16) ?
CT4 CT5 NT1 OT2 -173.38(19) ?
CT6 CT5 NT1 OT2 5.5(3) y
CT4 CT5 NT1 OT3 4.9(3) y
CT6 CT5 NT1 OT3 -176.2(2) ?
